data_2218472
loop_
_publ_author_name
'Tan, Kong Wai'
'Farina, Yang'
'Ng, Chew Hee'
'Maah, Mohd Jamil'
'Ng, Seik Weng'

_publ_section_title
;
 3,4-Dihydroxybenzaldehyde thiosemicarbazone
;
_journal_coeditor_code LH2626
_journal_issue 6
_journal_name_full 'Acta Crystallographica Section E'
_journal_page_first o1073
_journal_paper_doi 10.1107/S160053680801386X
_journal_volume 64
_journal_year 2008
_chemical_formula_iupac 'C8 H9 N3 O2 S'
_chemical_formula_moiety 'C8 H9 N3 O2 S'
_chemical_formula_sum 'C8 H9 N3 O2 S'
_chemical_formula_weight 211.24
_chemical_name_systematic
;
3,4-Dihydroxybenzaldehyde thiosemicarbazone
;
_space_group_IT_number 2
_symmetry_cell_setting triclinic
_symmetry_space_group_name_Hall '-P 1'
_symmetry_space_group_name_H-M 'P -1'
_atom_sites_solution_hydrogens geom
_atom_sites_solution_primary direct
_atom_sites_solution_secondary difmap
_audit_creation_method SHELXL-97
_cell_angle_alpha 111.657(2)
_cell_angle_beta 104.082(2)
_cell_angle_gamma 90.929(2)
_cell_formula_units_Z 6
_cell_length_a 10.657(2)
_cell_length_b 11.794(2)
_cell_length_c 12.356(2)
_cell_measurement_reflns_used 1478
_cell_measurement_temperature 100(2)
_cell_measurement_theta_max 27.8
_cell_measurement_theta_min 2.7
_cell_volume 1390.3(4)
_computing_cell_refinement 'SAINT (Bruker, 2007)'
_computing_data_collection 'APEX2 (Bruker, 2007)'
_computing_data_reduction 'SAINT (Bruker, 2007)'
_computing_molecular_graphics 'X-SEED (Barbour, 2001)'
_computing_publication_material 'publCIF (Westrip, 2008)'
_computing_structure_refinement 'SHELXL97 (Sheldrick, 2008)'
_computing_structure_solution 'SHELXS97 (Sheldrick, 2008)'
_diffrn_ambient_temperature 100(2)
_diffrn_measured_fraction_theta_full 0.987
_diffrn_measured_fraction_theta_max 0.987
_diffrn_measurement_device_type 'Bruker SMART APEX'
_diffrn_measurement_method \w
_diffrn_radiation_monochromator graphite
_diffrn_radiation_source 'fine-focus sealed tube'
_diffrn_radiation_type MoK\a
_diffrn_radiation_wavelength 0.71073
_diffrn_reflns_av_R_equivalents 0.0278
_diffrn_reflns_av_sigmaI/netI 0.0676
_diffrn_reflns_limit_h_max 13
_diffrn_reflns_limit_h_min -13
_diffrn_reflns_limit_k_max 9
_diffrn_reflns_limit_k_min -15
_diffrn_reflns_limit_l_max 16
_diffrn_reflns_limit_l_min -14
_diffrn_reflns_number 8792
_diffrn_reflns_theta_full 27.50
_diffrn_reflns_theta_max 27.50
_diffrn_reflns_theta_min 1.84
_diffrn_standards_decay_% 0
_diffrn_standards_interval_count 0
_diffrn_standards_interval_time 0
_diffrn_standards_number 0
_exptl_absorpt_coefficient_mu 0.325
_exptl_absorpt_correction_T_max 0.9871
_exptl_absorpt_correction_T_min 0.9378
_exptl_absorpt_correction_type multi-scan
_exptl_absorpt_process_details '(SADABS; Sheldrick, 1996)'
_exptl_crystal_colour Yellow
_exptl_crystal_density_diffrn 1.514
_exptl_crystal_density_method 'not measured'
_exptl_crystal_description Block
_exptl_crystal_F_000 660
_exptl_crystal_size_max 0.20
_exptl_crystal_size_mid 0.18
_exptl_crystal_size_min 0.04
_refine_diff_density_max 0.507
_refine_diff_density_min -0.395
_refine_ls_extinction_method none
_refine_ls_goodness_of_fit_ref 1.007
_refine_ls_hydrogen_treatment mixed
_refine_ls_matrix_type full
_refine_ls_number_parameters 397
_refine_ls_number_reflns 6298
_refine_ls_number_restraints 6
_refine_ls_restrained_S_all 1.006
_refine_ls_R_factor_all 0.1102
_refine_ls_R_factor_gt 0.0607
_refine_ls_shift/su_max 0.001
_refine_ls_shift/su_mean 0.000
_refine_ls_structure_factor_coef Fsqd
_refine_ls_weighting_details 'calc w=1/[\s^2^(Fo^2^)+(0.1004P)^2^] where P=(Fo^2^+2Fc^2^)/3'
_refine_ls_weighting_scheme calc
_refine_ls_wR_factor_gt 0.1542
_refine_ls_wR_factor_ref 0.1891
_reflns_number_gt 3727
_reflns_number_total 6298
_reflns_threshold_expression I>2\s(I)
_cod_data_source_file lh2626.cif
_cod_data_source_block I
_cod_depositor_comments
;
The following automatic conversions were performed:
'_symmetry_cell_setting' value 'Triclinic' changed to 'triclinic'
according to '/home/saulius/struct/CIF-dictionaries/cif_core.dic'
dictionary named 'cif_core.dic' version 2.4.1 from 2010-06-29.

Automatic conversion script
Id: cif_fix_enum 1527 2010-12-29 10:47:43Z saulius 

The following automatic conversions were performed:

'_symmetry_cell_setting' value 'Triclinic' changed to 'triclinic'
according to /home/saulius/struct/CIF-dictionaries/cif_core.dic
dictionary named 'cif_core.dic' version 2.4.1 from 2010-06-29.

Automatic conversion script
Id: cif_fix_values 1715 2011-07-08 13:25:40Z adriana 
;
_cod_original_cell_volume 1390.2(4)
_cod_database_code 2218472
_cod_database_fobs_code 2218472

loop_
_symmetry_equiv_pos_as_xyz
'x, y, z'
'-x, -y, -z'

loop_
_atom_site_type_symbol
_atom_site_label
_atom_site_fract_x
_atom_site_fract_y
_atom_site_fract_z
_atom_site_U_iso_or_equiv
_atom_site_adp_type
_atom_site_calc_flag
_atom_site_refinement_flags
_atom_site_occupancy
S S1 0.84547(10) 0.94314(8) 0.21803(8) 0.0401(3) Uani d . 1
S S2 0.45653(10) 0.85179(8) 0.31556(7) 0.0359(2) Uani d . 1
S S3 0.10237(10) 0.74686(8) 0.41416(8) 0.0390(3) Uani d . 1
O O1 0.7414(3) 0.5896(2) 0.7057(2) 0.0440(7) Uani d D 1
H H1O 0.750(4) 0.566(4) 0.763(3) 0.066 Uiso d D 1
O O2 0.7519(2) 0.7405(2) 0.9368(2) 0.0333(6) Uani d D 1
H H2O 0.769(4) 0.797(3) 1.0057(17) 0.050 Uiso d D 1
O O3 0.4715(4) 0.5066(2) 0.8312(2) 0.0615(9) Uani d D 1
H H3O 0.476(5) 0.496(5) 0.895(3) 0.092 Uiso d D 1
O O4 0.4659(3) 0.6536(2) 1.05646(19) 0.0359(6) Uani d D 1
H H4O 0.464(4) 0.710(3) 1.122(2) 0.054 Uiso d D 1
O O5 0.2270(3) 0.4329(2) 0.9629(2) 0.0441(7) Uani d D 1
H H5O 0.232(4) 0.426(4) 1.029(2) 0.066 Uiso d D 1
O O6 0.1658(3) 0.5600(2) 1.1704(2) 0.0370(6) Uani d D 1
H H6O 0.152(4) 0.609(3) 1.235(2) 0.056 Uiso d D 1
N N1 0.7685(3) 0.7537(3) 0.2628(2) 0.0407(8) Uani d . 1
H H1N1 0.7486 0.7210 0.3109 0.049 Uiso calc R 1
H H1N2 0.7622 0.7072 0.1868 0.049 Uiso calc R 1
N N2 0.8145(3) 0.9368(2) 0.4209(2) 0.0328(7) Uani d . 1
H H2N 0.8332 1.0172 0.4520 0.039 Uiso calc R 1
N N3 0.7922(3) 0.8755(2) 0.4912(2) 0.0316(6) Uani d . 1
N N4 0.4570(3) 0.6598(3) 0.3786(3) 0.0438(8) Uani d . 1
H H4N1 0.4531 0.6259 0.4305 0.053 Uiso calc R 1
H H4N2 0.4637 0.6141 0.3061 0.053 Uiso calc R 1
N N5 0.4424(3) 0.8421(2) 0.5209(2) 0.0294(6) Uani d . 1
H H5N 0.4379 0.9218 0.5460 0.035 Uiso calc R 1
N N6 0.4390(3) 0.7808(2) 0.5960(2) 0.0282(6) Uani d . 1
N N7 0.1429(3) 0.5636(3) 0.4892(3) 0.0470(9) Uani d . 1
H H7N1 0.1457 0.5309 0.5431 0.056 Uiso calc R 1
H H7N2 0.1607 0.5210 0.4205 0.056 Uiso calc R 1
N N8 0.0866(3) 0.7341(3) 0.6182(2) 0.0334(7) Uani d . 1
H H8N 0.0617 0.8082 0.6370 0.040 Uiso calc R 1
N N9 0.1000(3) 0.6760(2) 0.6982(2) 0.0299(6) Uani d . 1
C C1 0.8075(3) 0.8720(3) 0.3043(3) 0.0300(7) Uani d . 1
C C2 0.7942(3) 0.9415(3) 0.5994(3) 0.0306(7) Uani d . 1
H H2 0.8072 1.0284 0.6258 0.037 Uiso calc R 1
C C3 0.7772(3) 0.8876(3) 0.6840(3) 0.0279(7) Uani d . 1
C C4 0.7636(3) 0.7614(3) 0.6542(3) 0.0296(7) Uani d . 1
H H4 0.7605 0.7070 0.5743 0.035 Uiso calc R 1
C C5 0.7545(3) 0.7147(3) 0.7389(3) 0.0293(7) Uani d . 1
C C6 0.7597(3) 0.7934(3) 0.8565(3) 0.0257(7) Uani d . 1
C C7 0.7714(3) 0.9180(3) 0.8871(3) 0.0319(8) Uani d . 1
H H7C 0.7737 0.9719 0.9670 0.038 Uiso calc R 1
C C8 0.7799(3) 0.9652(3) 0.8013(3) 0.0327(8) Uani d . 1
H H8 0.7875 1.0516 0.8228 0.039 Uiso calc R 1
C C9 0.4526(3) 0.7787(3) 0.4095(3) 0.0273(7) Uani d . 1
C C10 0.4204(3) 0.8443(3) 0.6983(3) 0.0288(7) Uani d . 1
H H10 0.4054 0.9277 0.7164 0.035 Uiso calc R 1
C C11 0.4218(3) 0.7917(3) 0.7876(3) 0.0252(7) Uani d . 1
C C12 0.4409(3) 0.6698(3) 0.7657(3) 0.0298(7) Uani d . 1
H H12 0.4459 0.6164 0.6879 0.036 Uiso calc R 1
C C13 0.4526(3) 0.6261(3) 0.8557(3) 0.0321(8) Uani d . 1
C C14 0.4480(3) 0.7039(3) 0.9711(3) 0.0257(7) Uani d . 1
C C15 0.4243(3) 0.8234(3) 0.9921(3) 0.0316(8) Uani d . 1
H H15 0.4172 0.8760 1.0694 0.038 Uiso calc R 1
C C16 0.4107(3) 0.8671(3) 0.9006(3) 0.0304(7) Uani d . 1
H H16 0.3936 0.9495 0.9153 0.036 Uiso calc R 1
C C17 0.1122(3) 0.6761(3) 0.5111(3) 0.0306(7) Uani d . 1
C C18 0.0760(3) 0.7363(3) 0.7984(3) 0.0286(7) Uani d . 1
H H18 0.0465 0.8147 0.8120 0.034 Uiso calc R 1
C C19 0.0928(3) 0.6872(3) 0.8926(3) 0.0264(7) Uani d . 1
C C20 0.1458(3) 0.5772(3) 0.8812(3) 0.0288(7) Uani d . 1
H H20 0.1662 0.5295 0.8081 0.035 Uiso calc R 1
C C21 0.1686(3) 0.5376(3) 0.9745(3) 0.0291(7) Uani d . 1
C C22 0.1375(3) 0.6051(3) 1.0814(3) 0.0270(7) Uani d . 1
C C23 0.0804(3) 0.7116(3) 1.0922(3) 0.0295(7) Uani d . 1
H H23 0.0556 0.7566 1.1637 0.035 Uiso calc R 1
C C24 0.0594(3) 0.7524(3) 0.9982(3) 0.0300(7) Uani d . 1
H H24 0.0214 0.8264 1.0064 0.036 Uiso calc R 1

loop_
_atom_site_aniso_label
_atom_site_aniso_U_11
_atom_site_aniso_U_22
_atom_site_aniso_U_33
_atom_site_aniso_U_12
_atom_site_aniso_U_13
_atom_site_aniso_U_23
S1 0.0718(7) 0.0287(5) 0.0288(5) 0.0104(4) 0.0234(4) 0.0146(4)
S2 0.0636(6) 0.0242(4) 0.0253(4) 0.0079(4) 0.0172(4) 0.0123(4)
S3 0.0631(6) 0.0330(5) 0.0286(5) 0.0124(4) 0.0187(4) 0.0164(4)
O1 0.083(2) 0.0205(12) 0.0354(14) 0.0112(13) 0.0242(14) 0.0123(11)
O2 0.0527(15) 0.0269(13) 0.0263(12) 0.0067(11) 0.0144(11) 0.0144(10)
O3 0.137(3) 0.0278(15) 0.0344(15) 0.0361(17) 0.0385(18) 0.0173(13)
O4 0.0637(17) 0.0257(13) 0.0238(12) 0.0131(12) 0.0166(12) 0.0123(10)
O5 0.083(2) 0.0266(13) 0.0343(14) 0.0200(13) 0.0278(14) 0.0167(12)
O6 0.0633(17) 0.0276(13) 0.0252(12) 0.0146(12) 0.0162(12) 0.0127(11)
N1 0.075(2) 0.0255(16) 0.0245(15) 0.0053(15) 0.0198(15) 0.0091(13)
N2 0.0565(19) 0.0214(14) 0.0249(14) 0.0070(13) 0.0161(13) 0.0105(12)
N3 0.0492(18) 0.0255(15) 0.0270(14) 0.0069(13) 0.0133(13) 0.0156(12)
N4 0.085(3) 0.0232(16) 0.0285(16) 0.0122(16) 0.0230(16) 0.0106(13)
N5 0.0500(18) 0.0194(13) 0.0235(14) 0.0081(12) 0.0140(12) 0.0107(11)
N6 0.0444(17) 0.0221(14) 0.0230(13) 0.0032(12) 0.0105(12) 0.0131(11)
N7 0.088(3) 0.0285(17) 0.0371(17) 0.0156(17) 0.0319(17) 0.0165(14)
N8 0.0529(19) 0.0271(15) 0.0302(15) 0.0141(13) 0.0172(13) 0.0179(13)
N9 0.0426(17) 0.0239(14) 0.0293(14) 0.0056(12) 0.0133(12) 0.0147(12)
C1 0.043(2) 0.0262(17) 0.0261(17) 0.0123(15) 0.0121(15) 0.0143(15)
C2 0.044(2) 0.0221(16) 0.0274(17) 0.0042(15) 0.0093(15) 0.0119(14)
C3 0.0387(19) 0.0247(17) 0.0249(16) 0.0075(14) 0.0106(14) 0.0134(14)
C4 0.042(2) 0.0221(16) 0.0261(17) 0.0081(14) 0.0122(14) 0.0087(14)
C5 0.0412(19) 0.0190(16) 0.0316(17) 0.0082(14) 0.0128(15) 0.0119(14)
C6 0.0326(18) 0.0267(17) 0.0235(16) 0.0092(14) 0.0116(13) 0.0132(14)
C7 0.050(2) 0.0246(17) 0.0223(16) 0.0063(15) 0.0118(15) 0.0086(14)
C8 0.049(2) 0.0179(16) 0.0316(18) 0.0037(15) 0.0121(16) 0.0094(14)
C9 0.0363(18) 0.0234(17) 0.0245(16) 0.0080(14) 0.0089(14) 0.0111(14)
C10 0.0357(19) 0.0256(17) 0.0293(17) 0.0079(14) 0.0114(14) 0.0137(14)
C11 0.0315(17) 0.0240(16) 0.0250(16) 0.0059(13) 0.0099(13) 0.0133(14)
C12 0.046(2) 0.0250(17) 0.0211(15) 0.0092(15) 0.0134(14) 0.0092(14)
C13 0.050(2) 0.0209(16) 0.0306(17) 0.0120(15) 0.0156(15) 0.0126(14)
C14 0.0371(18) 0.0245(16) 0.0211(15) 0.0062(14) 0.0111(13) 0.0128(13)
C15 0.047(2) 0.0236(17) 0.0259(17) 0.0085(15) 0.0163(15) 0.0074(14)
C16 0.048(2) 0.0191(16) 0.0296(17) 0.0078(14) 0.0133(15) 0.0132(14)
C17 0.0397(19) 0.0259(17) 0.0288(17) 0.0040(15) 0.0122(15) 0.0116(15)
C18 0.0333(18) 0.0267(17) 0.0289(17) 0.0061(14) 0.0096(14) 0.0131(14)
C19 0.0337(18) 0.0221(16) 0.0242(16) 0.0019(13) 0.0079(13) 0.0098(13)
C20 0.042(2) 0.0212(16) 0.0262(16) 0.0048(14) 0.0140(14) 0.0094(14)
C21 0.0408(19) 0.0205(16) 0.0300(17) 0.0070(14) 0.0141(14) 0.0111(14)
C22 0.0361(18) 0.0240(16) 0.0242(16) 0.0036(14) 0.0103(14) 0.0115(14)
C23 0.0405(19) 0.0252(17) 0.0245(16) 0.0092(15) 0.0131(14) 0.0084(14)
C24 0.0375(19) 0.0248(17) 0.0281(17) 0.0067(14) 0.0089(14) 0.0103(14)

loop_
_atom_type_symbol
_atom_type_description
_atom_type_scat_dispersion_real
_atom_type_scat_dispersion_imag
_atom_type_scat_source
C C 0.0033 0.0016 'International Tables Vol C Tables 4.2.6.8 and 6.1.1.4'
H H 0.0000 0.0000 'International Tables Vol C Tables 4.2.6.8 and 6.1.1.4'
N N 0.0061 0.0033 'International Tables Vol C Tables 4.2.6.8 and 6.1.1.4'
O O 0.0106 0.0060 'International Tables Vol C Tables 4.2.6.8 and 6.1.1.4'
S S 0.1246 0.1234 'International Tables Vol C Tables 4.2.6.8 and 6.1.1.4'

loop_
_geom_angle_atom_site_label_1
_geom_angle_atom_site_label_2
_geom_angle_atom_site_label_3
_geom_angle
C5 O1 H1O 115(3)
C6 O2 H2O 107(3)
C13 O3 H3O 106(4)
C14 O4 H4O 107(3)
C21 O5 H5O 103(3)
C22 O6 H6O 112(3)
C1 N1 H1N1 120.0
C1 N1 H1N2 120.0
H1N1 N1 H1N2 120.0
C1 N2 N3 118.9(3)
C1 N2 H2N 120.5
N3 N2 H2N 120.5
C2 N3 N2 116.4(3)
C9 N4 H4N1 120.0
C9 N4 H4N2 120.0
H4N1 N4 H4N2 120.0
C9 N5 N6 118.9(3)
C9 N5 H5N 120.6
N6 N5 H5N 120.6
C10 N6 N5 116.1(3)
C17 N7 H7N1 120.0
C17 N7 H7N2 120.0
H7N1 N7 H7N2 120.0
C17 N8 N9 119.0(3)
C17 N8 H8N 120.5
N9 N8 H8N 120.5
C18 N9 N8 115.9(3)
N1 C1 N2 116.6(3)
N1 C1 S1 123.3(2)
N2 C1 S1 120.1(2)
N3 C2 C3 121.7(3)
N3 C2 H2 119.2
C3 C2 H2 119.2
C4 C3 C8 118.5(3)
C4 C3 C2 122.7(3)
C8 C3 C2 118.8(3)
C5 C4 C3 120.7(3)
C5 C4 H4 119.7
C3 C4 H4 119.7
O1 C5 C4 118.7(3)
O1 C5 C6 121.0(3)
C4 C5 C6 120.3(3)
O2 C6 C7 123.0(3)
O2 C6 C5 117.1(3)
C7 C6 C5 119.9(3)
C6 C7 C8 119.8(3)
C6 C7 H7C 120.1
C8 C7 H7C 120.1
C7 C8 C3 120.8(3)
C7 C8 H8 119.6
C3 C8 H8 119.6
N4 C9 N5 116.7(3)
N4 C9 S2 123.5(2)
N5 C9 S2 119.8(2)
N6 C10 C11 121.2(3)
N6 C10 H10 119.4
C11 C10 H10 119.4
C16 C11 C12 119.0(3)
C16 C11 C10 118.9(3)
C12 C11 C10 122.0(3)
C13 C12 C11 120.3(3)
C13 C12 H12 119.8
C11 C12 H12 119.8
O3 C13 C12 118.8(3)
O3 C13 C14 120.7(3)
C12 C13 C14 120.5(3)
O4 C14 C15 124.2(3)
O4 C14 C13 116.4(3)
C15 C14 C13 119.4(3)
C14 C15 C16 120.0(3)
C14 C15 H15 120.0
C16 C15 H15 120.0
C15 C16 C11 120.6(3)
C15 C16 H16 119.7
C11 C16 H16 119.7
N7 C17 N8 115.9(3)
N7 C17 S3 124.0(3)
N8 C17 S3 120.0(3)
N9 C18 C19 121.1(3)
N9 C18 H18 119.5
C19 C18 H18 119.5
C24 C19 C20 118.6(3)
C24 C19 C18 119.6(3)
C20 C19 C18 121.8(3)
C21 C20 C19 120.4(3)
C21 C20 H20 119.8
C19 C20 H20 119.8
O5 C21 C20 119.0(3)
O5 C21 C22 120.3(3)
C20 C21 C22 120.6(3)
O6 C22 C23 123.8(3)
O6 C22 C21 116.6(3)
C23 C22 C21 119.6(3)
C22 C23 C24 119.5(3)
C22 C23 H23 120.2
C24 C23 H23 120.2
C19 C24 C23 121.2(3)
C19 C24 H24 119.4
C23 C24 H24 119.4

loop_
_geom_bond_atom_site_label_1
_geom_bond_atom_site_label_2
_geom_bond_distance
S1 C1 1.693(3)
S2 C9 1.689(3)
S3 C17 1.680(3)
O1 C5 1.372(4)
O1 H1O 0.837(10)
O2 C6 1.369(4)
O2 H2O 0.840(10)
O3 C13 1.358(4)
O3 H3O 0.836(10)
O4 C14 1.367(4)
O4 H4O 0.841(10)
O5 C21 1.368(4)
O5 H5O 0.838(10)
O6 C22 1.364(4)
O6 H6O 0.844(10)
N1 C1 1.316(4)
N1 H1N1 0.8800
N1 H1N2 0.8800
N2 C1 1.341(4)
N2 N3 1.375(3)
N2 H2N 0.8800
N3 C2 1.269(4)
N4 C9 1.316(4)
N4 H4N1 0.8800
N4 H4N2 0.8800
N5 C9 1.335(4)
N5 N6 1.377(3)
N5 H5N 0.8800
N6 C10 1.276(4)
N7 C17 1.316(4)
N7 H7N1 0.8800
N7 H7N2 0.8800
N8 C17 1.344(4)
N8 N9 1.380(3)
N8 H8N 0.8800
N9 C18 1.270(4)
C2 C3 1.453(4)
C2 H2 0.9500
C3 C4 1.391(4)
C3 C8 1.393(4)
C4 C5 1.372(4)
C4 H4 0.9500
C5 C6 1.392(4)
C6 C7 1.371(4)
C7 C8 1.387(4)
C7 H7C 0.9500
C8 H8 0.9500
C10 C11 1.450(4)
C10 H10 0.9500
C11 C16 1.385(4)
C11 C12 1.390(4)
C12 C13 1.369(4)
C12 H12 0.9500
C13 C14 1.396(4)
C14 C15 1.375(4)
C15 C16 1.385(4)
C15 H15 0.9500
C16 H16 0.9500
C18 C19 1.457(4)
C18 H18 0.9500
C19 C24 1.384(4)
C19 C20 1.397(4)
C20 C21 1.368(4)
C20 H20 0.9500
C21 C22 1.390(4)
C22 C23 1.380(4)
C23 C24 1.386(4)
C23 H23 0.9500
C24 H24 0.9500

loop_
_geom_hbond_atom_site_label_D
_geom_hbond_atom_site_label_H
_geom_hbond_atom_site_label_A
_geom_hbond_site_symmetry_A
_geom_hbond_distance_DH
_geom_hbond_distance_HA
_geom_hbond_distance_DA
_geom_hbond_angle_DHA
_geom_hbond_publ_flag
O1 H1o O6 2_667 0.840(10) 2.07(3) 2.784(3) 143(4) yes
O2 H2o S1 1_556 0.840(10) 2.470(10) 3.300(2) 171(4) yes
N1 H1n2 O5 2_666 0.88 2.00 2.856(4) 163 yes
O3 H3o O4 2_667 0.840(10) 2.11(4) 2.732(3) 130(4) yes
O4 H4o S2 1_556 0.840(10) 2.380(10) 3.219(2) 174(4) yes
N4 H4n2 O3 2_666 0.88 2.05 2.900(4) 162 yes
O5 H5o O2 2_667 0.840(10) 2.16(4) 2.742(3) 127(4) yes
O6 H6o S3 1_556 0.840(10) 2.400(10) 3.244(2) 177(4) yes
N7 H7n2 O1 2_666 0.88 2.13 2.981(4) 161 yes

loop_
_geom_torsion_atom_site_label_1
_geom_torsion_atom_site_label_2
_geom_torsion_atom_site_label_3
_geom_torsion_atom_site_label_4
_geom_torsion
C1 N2 N3 C2 -176.9(3)
C9 N5 N6 C10 -175.5(3)
C17 N8 N9 C18 179.2(3)
N3 N2 C1 N1 5.5(5)
N3 N2 C1 S1 -175.4(2)
N2 N3 C2 C3 -177.5(3)
N3 C2 C3 C4 2.9(5)
N3 C2 C3 C8 -179.7(3)
C8 C3 C4 C5 -0.8(5)
C2 C3 C4 C5 176.6(3)
C3 C4 C5 O1 -179.9(3)
C3 C4 C5 C6 -0.4(5)
O1 C5 C6 O2 0.4(5)
C4 C5 C6 O2 -179.1(3)
O1 C5 C6 C7 -179.3(3)
C4 C5 C6 C7 1.2(5)
O2 C6 C7 C8 179.5(3)
C5 C6 C7 C8 -0.9(5)
C6 C7 C8 C3 -0.3(5)
C4 C3 C8 C7 1.1(5)
C2 C3 C8 C7 -176.4(3)
N6 N5 C9 N4 0.9(5)
N6 N5 C9 S2 179.8(2)
N5 N6 C10 C11 -176.7(3)
N6 C10 C11 C16 175.3(3)
N6 C10 C11 C12 -1.1(5)
C16 C11 C12 C13 -2.0(5)
C10 C11 C12 C13 174.4(3)
C11 C12 C13 O3 -179.9(3)
C11 C12 C13 C14 -1.3(5)
O3 C13 C14 O4 1.2(5)
C12 C13 C14 O4 -177.4(3)
O3 C13 C14 C15 -177.8(3)
C12 C13 C14 C15 3.7(5)
O4 C14 C15 C16 178.4(3)
C13 C14 C15 C16 -2.7(5)
C14 C15 C16 C11 -0.5(5)
C12 C11 C16 C15 2.9(5)
C10 C11 C16 C15 -173.6(3)
N9 N8 C17 N7 3.0(5)
N9 N8 C17 S3 -177.6(2)
N8 N9 C18 C19 -177.0(3)
N9 C18 C19 C24 -176.7(3)
N9 C18 C19 C20 5.3(5)
C24 C19 C20 C21 -2.5(5)
C18 C19 C20 C21 175.5(3)
C19 C20 C21 O5 -176.6(3)
C19 C20 C21 C22 1.1(5)
O5 C21 C22 O6 -1.2(5)
C20 C21 C22 O6 -178.8(3)
O5 C21 C22 C23 179.0(3)
C20 C21 C22 C23 1.4(5)
O6 C22 C23 C24 177.8(3)
C21 C22 C23 C24 -2.5(5)
C20 C19 C24 C23 1.4(5)
C18 C19 C24 C23 -176.6(3)
C22 C23 C24 C19 1.0(5)

loop_
_cod_related_entry_id
_cod_related_entry_database
_cod_related_entry_code
1 ChemSpider 12514700
